data_2220864
loop_
_publ_author_name
'Fun, Hoong-Kun'
'Kia, Reza'
'Patil, P. S.'
'Dharmaprakash, S. M.'

_publ_section_title
;
 3-(2,4-Dichlorophenyl)-1,5-di-2-furylpentane-1,5-dione
;
_journal_coeditor_code LH2756
_journal_issue 2
_journal_name_full 'Acta Crystallographica Section E'
_journal_page_first o336
_journal_page_last o337
_journal_paper_doi 10.1107/S1600536809001548
_journal_volume 65
_journal_year 2009
_chemical_formula_iupac 'C19 H14 Cl2 O4'
_chemical_formula_moiety 'C19 H14 Cl2 O4'
_chemical_formula_sum 'C19 H14 Cl2 O4'
_chemical_formula_weight 377.20
_chemical_name_systematic
;
3-(2,4-Dichlorophenyl)-1,5-di-2-furylpentane-1,5-dione
;
_space_group_IT_number 14
_symmetry_cell_setting monoclinic
_symmetry_space_group_name_Hall '-P 2ybc'
_symmetry_space_group_name_H-M 'P 1 21/c 1'
_atom_sites_solution_hydrogens geom
_atom_sites_solution_primary direct
_atom_sites_solution_secondary difmap
_audit_creation_method SHELXL-97
_cell_angle_alpha 90.00
_cell_angle_beta 107.6120(10)
_cell_angle_gamma 90.00
_cell_formula_units_Z 4
_cell_length_a 9.91160(10)
_cell_length_b 17.7480(3)
_cell_length_c 10.1173(2)
_cell_measurement_reflns_used 6655
_cell_measurement_temperature 100.00(10)
_cell_measurement_theta_max 33.50
_cell_measurement_theta_min 2.40
_cell_volume 1696.32(5)
_computing_cell_refinement 'SAINT (Bruker, 2005)'
_computing_data_collection 'APEX2 (Bruker, 2005)'
_computing_data_reduction 'SAINT (Bruker, 2005)'
_computing_molecular_graphics 'SHELXTL (Sheldrick, 2008)'
_computing_publication_material
;
SHELXTL (Sheldrick, 2008) and PLATON (Spek, 2003)
;
_computing_structure_refinement 'SHELXTL (Sheldrick, 2008)'
_computing_structure_solution 'SHELXTL (Sheldrick, 2008)'
_diffrn_ambient_temperature 100.00(10)
_diffrn_measured_fraction_theta_full 0.991
_diffrn_measured_fraction_theta_max 0.991
_diffrn_measurement_device_type
;
Bruker SMART APEXII CCD area-detector
;
_diffrn_measurement_method '\f and \w'
_diffrn_radiation_monochromator graphite
_diffrn_radiation_source 'fine-focus sealed tube'
_diffrn_radiation_type MoK\a
_diffrn_radiation_wavelength 0.71073
_diffrn_reflns_av_R_equivalents 0.0419
_diffrn_reflns_av_sigmaI/netI 0.0372
_diffrn_reflns_limit_h_max 15
_diffrn_reflns_limit_h_min -15
_diffrn_reflns_limit_k_max 27
_diffrn_reflns_limit_k_min -27
_diffrn_reflns_limit_l_max 14
_diffrn_reflns_limit_l_min -15
_diffrn_reflns_number 29237
_diffrn_reflns_theta_full 33.55
_diffrn_reflns_theta_max 33.55
_diffrn_reflns_theta_min 2.30
_diffrn_standards_number 0
_exptl_absorpt_coefficient_mu 0.404
_exptl_absorpt_correction_T_max 0.9813
_exptl_absorpt_correction_T_min 0.9175
_exptl_absorpt_correction_type multi-scan
_exptl_absorpt_process_details '(<i>SADABS</i>; Bruker, 2005)'
_exptl_crystal_colour colourless
_exptl_crystal_density_diffrn 1.477
_exptl_crystal_density_method 'not measured'
_exptl_crystal_description block
_exptl_crystal_F_000 776
_exptl_crystal_size_max 0.22
_exptl_crystal_size_mid 0.14
_exptl_crystal_size_min 0.05
_refine_diff_density_max 0.470
_refine_diff_density_min -0.363
_refine_ls_extinction_method none
_refine_ls_goodness_of_fit_ref 1.099
_refine_ls_hydrogen_treatment constr
_refine_ls_matrix_type full
_refine_ls_number_parameters 263
_refine_ls_number_reflns 6622
_refine_ls_number_restraints 0
_refine_ls_restrained_S_all 1.099
_refine_ls_R_factor_all 0.0586
_refine_ls_R_factor_gt 0.0414
_refine_ls_shift/su_max 0.001
_refine_ls_shift/su_mean 0.000
_refine_ls_structure_factor_coef Fsqd
_refine_ls_weighting_details 'calc w=1/[\s^2^(Fo^2^)+(0.0518P)^2^+0.2913P] where P=(Fo^2^+2Fc^2^)/3'
_refine_ls_weighting_scheme calc
_refine_ls_wR_factor_gt 0.1056
_refine_ls_wR_factor_ref 0.1132
_reflns_number_gt 5037
_reflns_number_total 6622
_reflns_threshold_expression I>2\(I)
_cod_data_source_file lh2756.cif
_cod_data_source_block I
_cod_depositor_comments
;
The following automatic conversions were performed:
'_symmetry_cell_setting' value 'Monoclinic' changed to 'monoclinic'
according to '/home/saulius/struct/CIF-dictionaries/cif_core.dic'
dictionary named 'cif_core.dic' version 2.4.1 from 2010-06-29.

Automatic conversion script
Id: cif_fix_enum 1527 2010-12-29 10:47:43Z saulius 

The following automatic conversions were performed:

'_symmetry_cell_setting' value 'Monoclinic' changed to 'monoclinic'
according to /home/saulius/struct/CIF-dictionaries/cif_core.dic
dictionary named 'cif_core.dic' version 2.4.1 from 2010-06-29.

Automatic conversion script
Id: cif_fix_values 1715 2011-07-08 13:25:40Z adriana 
;
_cod_original_sg_symbol_H-M 'P 21/c'
_cod_database_code 2220864
_cod_database_fobs_code 2220864

loop_
_symmetry_equiv_pos_as_xyz
'x, y, z'
'-x, y+1/2, -z+1/2'
'-x, -y, -z'
'x, -y-1/2, z-1/2'

loop_
_atom_site_type_symbol
_atom_site_label
_atom_site_fract_x
_atom_site_fract_y
_atom_site_fract_z
_atom_site_U_iso_or_equiv
_atom_site_adp_type
_atom_site_calc_flag
_atom_site_refinement_flags
_atom_site_occupancy
_atom_site_disorder_assembly
_atom_site_disorder_group
Cl Cl1 0.38051(3) 0.605962(19) 0.52165(3) 0.02599(8) Uani d . 1 . .
Cl Cl2 -0.09927(3) 0.69351(2) 0.14183(4) 0.03110(9) Uani d . 1 . .
O O1 0.67813(10) 0.93790(6) 0.42430(11) 0.0302(2) Uani d . 1 . .
O O2 0.53954(9) 0.80850(5) 0.46030(9) 0.02198(18) Uani d . 1 . .
O O3 0.81229(10) 0.60583(6) 0.43590(11) 0.0304(2) Uani d . 1 . .
C C1 0.75581(16) 0.98987(8) 0.3790(2) 0.0407(4) Uani d . 1 . .
H H1A 0.7774 1.0378 0.4164 0.049 Uiso calc R 1 . .
C C2 0.79639(17) 0.96291(9) 0.2745(2) 0.0405(4) Uani d . 1 . .
H H2A 0.8500 0.9879 0.2271 0.049 Uiso calc R 1 . .
C C3 0.74192(14) 0.88814(8) 0.24929(15) 0.0254(3) Uani d . 1 . .
H H3A 0.7525 0.8548 0.1822 0.031 Uiso calc R 1 . .
C C4 0.67168(12) 0.87570(7) 0.34297(13) 0.0194(2) Uani d . 1 . .
C C5 0.60146(11) 0.80821(6) 0.37231(12) 0.0168(2) Uani d . 1 . .
C C6 0.61549(12) 0.73848(6) 0.29237(13) 0.0179(2) Uani d . 1 . .
H H6A 0.7151 0.7268 0.3108 0.021 Uiso calc R 1 . .
H H6B 0.5763 0.7486 0.1939 0.021 Uiso calc R 1 . .
C C7 0.54043(12) 0.66983(6) 0.32935(13) 0.0171(2) Uani d . 1 . .
H H7A 0.5721 0.6647 0.4305 0.021 Uiso calc R 1 . .
C C8 0.58102(12) 0.59720(6) 0.26816(13) 0.0198(2) Uani d . 1 . .
H H8A 0.5156 0.5576 0.2739 0.024 Uiso calc R 1 . .
H H8B 0.5708 0.6054 0.1708 0.024 Uiso calc R 1 . .
C C9 0.73035(13) 0.57107(7) 0.34030(13) 0.0214(2) Uani d . 1 A .
C C10 0.77185(14) 0.49951(7) 0.29298(14) 0.0242(3) Uani d . 1 . .
O O4 0.8896(11) 0.4658(4) 0.3532(8) 0.0238(17) Uani d P 0.505(7) A 1
C C11 0.8971(13) 0.3977(7) 0.3023(9) 0.0210(13) Uani d P 0.505(7) A 1
H H11A 0.9737 0.3652 0.3341 0.025 Uiso calc PR 0.505(7) A 1
C C12 0.7754(9) 0.3813(4) 0.1953(9) 0.0206(10) Uani d P 0.505(7) A 1
H H12A 0.7551 0.3376 0.1423 0.025 Uiso calc PR 0.505(7) A 1
C C13 0.6897(8) 0.4453(3) 0.1847(8) 0.0176(9) Uani d P 0.505(7) A 1
H H13A 0.5998 0.4527 0.1228 0.021 Uiso calc PR 0.505(7) A 1
O O4X 0.6852(6) 0.4628(3) 0.2027(6) 0.0189(8) Uani d P 0.495(7) A 2
C C11X 0.7518(9) 0.3984(4) 0.1882(10) 0.0251(13) Uani d P 0.495(7) A 2
H H11B 0.7088 0.3603 0.1269 0.030 Uiso calc PR 0.495(7) A 2
C C12X 0.8834(13) 0.3948(7) 0.2692(10) 0.0250(17) Uani d P 0.495(7) A 2
H H12B 0.9482 0.3563 0.2735 0.030 Uiso calc PR 0.495(7) A 2
C C13X 0.9064(19) 0.4644(7) 0.3512(14) 0.0261(17) Uani d P 0.495(7) A 2
H H13B 0.9856 0.4809 0.4210 0.031 Uiso calc PR 0.495(7) A 2
C C14 0.38037(12) 0.67715(6) 0.28323(12) 0.0166(2) Uani d . 1 . .
C C15 0.30627(12) 0.70752(7) 0.15451(13) 0.0192(2) Uani d . 1 . .
H H15A 0.3569 0.7252 0.0970 0.023 Uiso calc R 1 . .
C C16 0.15938(12) 0.71228(7) 0.10920(13) 0.0211(2) Uani d . 1 . .
H H16A 0.1125 0.7328 0.0229 0.025 Uiso calc R 1 . .
C C17 0.08406(12) 0.68587(7) 0.19492(14) 0.0209(2) Uani d . 1 . .
C C18 0.15200(12) 0.65386(7) 0.32252(13) 0.0199(2) Uani d . 1 . .
H H18A 0.1008 0.6358 0.3792 0.024 Uiso calc R 1 . .
C C19 0.29875(12) 0.64942(6) 0.36363(12) 0.0175(2) Uani d . 1 . .

loop_
_atom_site_aniso_label
_atom_site_aniso_U_11
_atom_site_aniso_U_22
_atom_site_aniso_U_33
_atom_site_aniso_U_12
_atom_site_aniso_U_13
_atom_site_aniso_U_23
Cl1 0.02556(15) 0.03169(16) 0.02196(16) -0.00052(11) 0.00903(12) 0.00834(11)
Cl2 0.01501(13) 0.0454(2) 0.03221(19) -0.00001(12) 0.00608(12) -0.00328(14)
O1 0.0295(5) 0.0250(5) 0.0360(6) -0.0014(4) 0.0100(4) -0.0086(4)
O2 0.0226(4) 0.0261(4) 0.0190(4) 0.0000(3) 0.0089(3) -0.0021(3)
O3 0.0255(5) 0.0352(5) 0.0257(5) 0.0090(4) 0.0007(4) 0.0001(4)
C1 0.0310(7) 0.0182(6) 0.0712(12) -0.0024(5) 0.0129(7) -0.0048(7)
C2 0.0357(8) 0.0300(7) 0.0614(11) 0.0016(6) 0.0229(8) 0.0172(7)
C3 0.0285(6) 0.0256(6) 0.0246(6) 0.0034(5) 0.0116(5) 0.0034(5)
C4 0.0194(5) 0.0191(5) 0.0177(5) 0.0004(4) 0.0029(4) -0.0009(4)
C5 0.0140(4) 0.0203(5) 0.0146(5) 0.0006(4) 0.0021(4) -0.0007(4)
C6 0.0168(5) 0.0198(5) 0.0184(5) -0.0010(4) 0.0073(4) -0.0017(4)
C7 0.0160(5) 0.0175(5) 0.0186(5) 0.0007(4) 0.0063(4) 0.0010(4)
C8 0.0174(5) 0.0183(5) 0.0242(6) 0.0018(4) 0.0068(4) 0.0006(4)
C9 0.0216(5) 0.0226(5) 0.0218(6) 0.0047(4) 0.0094(4) 0.0058(4)
C10 0.0263(6) 0.0244(6) 0.0261(6) 0.0093(5) 0.0144(5) 0.0089(5)
O4 0.020(3) 0.0189(18) 0.027(2) -0.0004(16) -0.0008(16) -0.0070(17)
C11 0.0140(17) 0.025(2) 0.023(3) -0.0002(14) 0.003(2) -0.003(2)
C12 0.028(2) 0.013(2) 0.0247(17) 0.0017(17) 0.0136(17) -0.0035(18)
C13 0.0187(15) 0.014(2) 0.0185(19) -0.0006(19) 0.0035(12) -0.0019(15)
O4X 0.0193(10) 0.014(2) 0.0229(18) 0.0024(14) 0.0063(11) -0.0018(12)
C11X 0.029(3) 0.019(3) 0.031(2) -0.003(2) 0.014(2) -0.007(2)
C12X 0.024(3) 0.0161(15) 0.036(5) 0.0023(18) 0.010(3) -0.008(3)
C13X 0.016(2) 0.024(3) 0.035(3) 0.0092(16) 0.0019(18) 0.012(3)
C14 0.0165(5) 0.0154(5) 0.0192(5) -0.0006(4) 0.0074(4) -0.0011(4)
C15 0.0191(5) 0.0205(5) 0.0194(6) 0.0003(4) 0.0080(4) 0.0010(4)
C16 0.0189(5) 0.0235(5) 0.0203(6) 0.0012(4) 0.0051(4) 0.0001(4)
C17 0.0145(5) 0.0230(5) 0.0254(6) -0.0010(4) 0.0062(4) -0.0055(4)
C18 0.0194(5) 0.0210(5) 0.0222(6) -0.0033(4) 0.0105(4) -0.0032(4)
C19 0.0191(5) 0.0168(5) 0.0172(5) -0.0005(4) 0.0065(4) -0.0004(4)

loop_
_atom_type_symbol
_atom_type_description
_atom_type_scat_dispersion_real
_atom_type_scat_dispersion_imag
_atom_type_scat_source
C C 0.0033 0.0016 'International Tables Vol C Tables 4.2.6.8 and 6.1.1.4'
H H 0.0000 0.0000 'International Tables Vol C Tables 4.2.6.8 and 6.1.1.4'
O O 0.0106 0.0060 'International Tables Vol C Tables 4.2.6.8 and 6.1.1.4'
Cl Cl 0.1484 0.1585 'International Tables Vol C Tables 4.2.6.8 and 6.1.1.4'

loop_
_geom_angle_atom_site_label_1
_geom_angle_atom_site_label_2
_geom_angle_atom_site_label_3
_geom_angle_site_symmetry_1
_geom_angle_site_symmetry_3
_geom_angle
_geom_angle_publ_flag
C1 O1 C4 . . 105.77(12) ?
C2 C1 O1 . . 111.13(13) ?
C2 C1 H1A . . 124.4 ?
O1 C1 H1A . . 124.4 ?
C1 C2 C3 . . 106.75(13) ?
C1 C2 H2A . . 126.6 ?
C3 C2 H2A . . 126.6 ?
C4 C3 C2 . . 105.87(13) ?
C4 C3 H3A . . 127.1 ?
C2 C3 H3A . . 127.1 ?
C3 C4 O1 . . 110.47(11) ?
C3 C4 C5 . . 130.85(12) ?
O1 C4 C5 . . 118.59(11) ?
O2 C5 C4 . . 121.26(11) ?
O2 C5 C6 . . 122.77(10) ?
C4 C5 C6 . . 115.93(10) ?
C5 C6 C7 . . 113.04(9) ?
C5 C6 H6A . . 109.0 ?
C7 C6 H6A . . 109.0 ?
C5 C6 H6B . . 109.0 ?
C7 C6 H6B . . 109.0 ?
H6A C6 H6B . . 107.8 ?
C14 C7 C6 . . 113.36(9) ?
C14 C7 C8 . . 108.96(9) ?
C6 C7 C8 . . 111.30(9) ?
C14 C7 H7A . . 107.7 ?
C6 C7 H7A . . 107.7 ?
C8 C7 H7A . . 107.7 ?
C9 C8 C7 . . 113.62(10) ?
C9 C8 H8A . . 108.8 ?
C7 C8 H8A . . 108.8 ?
C9 C8 H8B . . 108.8 ?
C7 C8 H8B . . 108.8 ?
H8A C8 H8B . . 107.7 ?
O3 C9 C10 . . 120.79(11) ?
O3 C9 C8 . . 123.03(11) ?
C10 C9 C8 . . 116.14(11) ?
O4X C10 O4 . . 115.7(4) ?
O4X C10 C13X . . 115.4(6) ?
O4X C10 C9 . . 120.0(3) ?
O4 C10 C9 . . 123.6(4) ?
C13X C10 C9 . . 124.4(6) ?
O4 C10 C13 . . 105.1(4) ?
C13X C10 C13 . . 104.7(6) ?
C9 C10 C13 . . 130.8(3) ?
C10 O4 C11 . . 112.9(8) ?
O4 C11 C12 . . 110.9(10) ?
O4 C11 H11A . . 124.5 ?
C12 C11 H11A . . 124.5 ?
C11 C12 C13 . . 104.7(8) ?
C11 C12 H12A . . 127.7 ?
C13 C12 H12A . . 127.7 ?
C12 C13 C10 . . 106.3(6) ?
C12 C13 H13A . . 126.8 ?
C10 C13 H13A . . 126.8 ?
C10 O4X C11X . . 105.8(6) ?
C12X C11X O4X . . 113.5(8) ?
C12X C11X H11B . . 123.2 ?
O4X C11X H11B . . 123.2 ?
C11X C12X C13X . . 105.4(11) ?
C11X C12X H12B . . 127.3 ?
C13X C12X H12B . . 127.3 ?
C10 C13X C12X . . 99.7(10) ?
C10 C13X H13B . . 130.1 ?
C12X C13X H13B . . 130.1 ?
C15 C14 C19 . . 116.42(10) ?
C15 C14 C7 . . 121.74(10) ?
C19 C14 C7 . . 121.72(10) ?
C16 C15 C14 . . 122.28(11) ?
C16 C15 H15A . . 118.9 ?
C14 C15 H15A . . 118.9 ?
C17 C16 C15 . . 118.80(12) ?
C17 C16 H16A . . 120.6 ?
C15 C16 H16A . . 120.6 ?
C18 C17 C16 . . 121.34(11) ?
C18 C17 Cl2 . . 119.24(9) ?
C16 C17 Cl2 . . 119.42(10) ?
C17 C18 C19 . . 118.19(11) ?
C17 C18 H18A . . 120.9 ?
C19 C18 H18A . . 120.9 ?
C18 C19 C14 . . 122.92(11) ?
C18 C19 Cl1 . . 117.07(9) ?
C14 C19 Cl1 . . 120.01(9) ?

loop_
_geom_bond_atom_site_label_1
_geom_bond_atom_site_label_2
_geom_bond_site_symmetry_2
_geom_bond_distance
_geom_bond_publ_flag
Cl1 C19 . 1.7388(12) ?
Cl2 C17 . 1.7373(12) ?
O1 C1 . 1.3663(19) ?
O1 C4 . 1.3668(15) ?
O2 C5 . 1.2247(14) ?
O3 C9 . 1.2249(16) ?
C1 C2 . 1.329(3) ?
C1 H1A . 0.9300 ?
C2 C3 . 1.426(2) ?
C2 H2A . 0.9300 ?
C3 C4 . 1.3531(18) ?
C3 H3A . 0.9300 ?
C4 C5 . 1.4603(16) ?
C5 C6 . 1.5077(16) ?
C6 C7 . 1.5318(16) ?
C6 H6A . 0.9700 ?
C6 H6B . 0.9700 ?
C7 C14 . 1.5177(15) ?
C7 C8 . 1.5354(16) ?
C7 H7A . 0.9800 ?
C8 C9 . 1.5116(16) ?
C8 H8A . 0.9700 ?
C8 H8B . 0.9700 ?
C9 C10 . 1.4596(18) ?
C10 O4X . 1.234(5) ?
C10 O4 . 1.289(10) ?
C10 C13X . 1.427(16) ?
C10 C13 . 1.499(7) ?
O4 C11 . 1.324(14) ?
C11 C12 . 1.386(13) ?
C11 H11A . 0.9300 ?
C12 C13 . 1.403(9) ?
C12 H12A . 0.9300 ?
C13 H13A . 0.9300 ?
O4X C11X . 1.350(7) ?
C11X C12X . 1.315(14) ?
C11X H11B . 0.9300 ?
C12X C13X . 1.466(18) ?
C12X H12B . 0.9300 ?
C13X H13B . 0.9300 ?
C14 C15 . 1.3954(17) ?
C14 C19 . 1.3988(16) ?
C15 C16 . 1.3904(16) ?
C15 H15A . 0.9300 ?
C16 C17 . 1.3859(17) ?
C16 H16A . 0.9300 ?
C17 C18 . 1.3845(18) ?
C18 C19 . 1.3888(16) ?
C18 H18A . 0.9300 ?

loop_
_geom_hbond_atom_site_label_D
_geom_hbond_atom_site_label_H
_geom_hbond_atom_site_label_A
_geom_hbond_site_symmetry_A
_geom_hbond_distance_DH
_geom_hbond_distance_HA
_geom_hbond_distance_DA
_geom_hbond_angle_DHA
_geom_hbond_publ_flag
C6 H6A O3 . 0.9700 2.5300 3.1213(16) 119.00 y
C6 H6B O2 4_575 0.9700 2.4900 3.3194(15) 143.00 y
C7 H7A Cl1 . 0.9800 2.5700 3.0739(12) 112.00 y
C8 H8B O2 4_575 0.9700 2.5600 3.4492(15) 152.00 y
C1 H1A Cg1 2_655 0.9300 2.9700 3.6095(16) 127.00 y

loop_
_geom_torsion_atom_site_label_1
_geom_torsion_atom_site_label_2
_geom_torsion_atom_site_label_3
_geom_torsion_atom_site_label_4
_geom_torsion_site_symmetry_1
_geom_torsion_site_symmetry_2
_geom_torsion_site_symmetry_3
_geom_torsion_site_symmetry_4
_geom_torsion
_geom_torsion_publ_flag
C4 O1 C1 C2 . . . . 0.25(18) ?
O1 C1 C2 C3 . . . . -0.04(19) ?
C1 C2 C3 C4 . . . . -0.19(17) ?
C2 C3 C4 O1 . . . . 0.35(15) ?
C2 C3 C4 C5 . . . . -175.99(13) ?
C1 O1 C4 C3 . . . . -0.37(15) ?
C1 O1 C4 C5 . . . . 176.48(12) ?
C3 C4 C5 O2 . . . . -178.14(13) ?
O1 C4 C5 O2 . . . . 5.76(17) ?
C3 C4 C5 C6 . . . . 4.29(19) ?
O1 C4 C5 C6 . . . . -171.80(10) ?
O2 C5 C6 C7 . . . . 1.96(16) ?
C4 C5 C6 C7 . . . . 179.49(10) ?
C5 C6 C7 C14 . . . . 67.88(13) ?
C5 C6 C7 C8 . . . . -168.86(10) ?
C14 C7 C8 C9 . . . . -162.04(10) ?
C6 C7 C8 C9 . . . . 72.23(13) ?
C7 C8 C9 O3 . . . . -1.98(17) ?
C7 C8 C9 C10 . . . . 175.93(10) ?
O3 C9 C10 O4X . . . . 175.4(3) ?
C8 C9 C10 O4X . . . . -2.6(4) ?
O3 C9 C10 O4 . . . . 5.5(6) ?
C8 C9 C10 O4 . . . . -172.5(6) ?
O3 C9 C10 C13X . . . . 0.1(8) ?
C8 C9 C10 C13X . . . . -177.8(7) ?
O3 C9 C10 C13 . . . . 176.6(4) ?
C8 C9 C10 C13 . . . . -1.4(5) ?
O4X C10 O4 C11 . . . . 2.2(11) ?
C13X C10 O4 C11 . . . . -86(12) ?
C9 C10 O4 C11 . . . . 172.5(7) ?
C13 C10 O4 C11 . . . . -0.6(10) ?
C10 O4 C11 C12 . . . . 0.8(14) ?
O4 C11 C12 C13 . . . . -0.7(12) ?
C11 C12 C13 C10 . . . . 0.3(9) ?
O4X C10 C13 C12 . . . . -166(3) ?
O4 C10 C13 C12 . . . . 0.1(7) ?
C13X C10 C13 C12 . . . . 4.8(9) ?
C9 C10 C13 C12 . . . . -172.2(4) ?
O4 C10 O4X C11X . . . . -5.6(8) ?
C13X C10 O4X C11X . . . . -0.6(9) ?
C9 C10 O4X C11X . . . . -176.2(4) ?
C13 C10 O4X C11X . . . . 9(3) ?
C10 O4X C11X C12X . . . . -1.0(10) ?
O4X C11X C12X C13X . . . . 2.0(14) ?
O4X C10 C13X C12X . . . . 1.6(12) ?
O4 C10 C13X C12X . . . . 96(12) ?
C9 C10 C13X C12X . . . . 177.1(6) ?
C13 C10 C13X C12X . . . . -0.2(11) ?
C11X C12X C13X C10 . . . . -2.0(13) ?
C6 C7 C14 C15 . . . . 41.31(15) ?
C8 C7 C14 C15 . . . . -83.23(13) ?
C6 C7 C14 C19 . . . . -142.87(11) ?
C8 C7 C14 C19 . . . . 92.60(13) ?
C19 C14 C15 C16 . . . . 1.82(17) ?
C7 C14 C15 C16 . . . . 177.86(11) ?
C14 C15 C16 C17 . . . . -0.04(18) ?
C15 C16 C17 C18 . . . . -1.23(18) ?
C15 C16 C17 Cl2 . . . . 178.40(9) ?
C16 C17 C18 C19 . . . . 0.61(18) ?
Cl2 C17 C18 C19 . . . . -179.03(9) ?
C17 C18 C19 C14 . . . . 1.33(17) ?
C17 C18 C19 Cl1 . . . . -177.82(9) ?
C15 C14 C19 C18 . . . . -2.49(17) ?
C7 C14 C19 C18 . . . . -178.53(11) ?
C15 C14 C19 Cl1 . . . . 176.63(9) ?
C7 C14 C19 Cl1 . . . . 0.59(15) ?
